data_4321544
loop_
_publ_author_name
'Paul V. Bernhardt'
'Brendan P. Macpherson'
'Manuel Martinez'

_publ_section_title
;
 Discrete Dinuclear Cyano-Bridged Complexes
;
_journal_name_full 'Inorganic Chemistry'
_journal_page_first 5203
_journal_page_last 5208
_journal_paper_doi 10.1021/ic000379q
_journal_volume 39
_journal_year 2000
_chemical_formula_sum 'C18 H37 Co Fe N11 O4'
_chemical_formula_weight 586.37
_chemical_name_systematic
; 
 ? 
;
_space_group_IT_number 1
_symmetry_cell_setting triclinic
_symmetry_space_group_name_Hall 'P 1'
_symmetry_space_group_name_H-M 'P 1'
_atom_sites_solution_hydrogens geom
_atom_sites_solution_primary direct
_atom_sites_solution_secondary difmap
_audit_creation_method SHELXL-97
_cell_angle_alpha 60.370(10)
_cell_angle_beta 62.600(10)
_cell_angle_gamma 65.820(10)
_cell_formula_units_Z 1
_cell_length_a 9.5450(10)
_cell_length_b 9.7780(10)
_cell_length_c 9.865(2)
_cell_measurement_reflns_used 25
_cell_measurement_temperature 296(2)
_cell_measurement_theta_max 14
_cell_measurement_theta_min 10
_cell_volume 690.47(19)
_computing_cell_refinement CAD4
_computing_data_collection CAD4
_computing_data_reduction XTAL3.2
_computing_molecular_graphics PLATON
_computing_publication_material SHELXL-97
_computing_structure_refinement 'SHELXL-97 (Sheldrick, 1997)'
_computing_structure_solution 'SHELXS-86 (Sheldrick, 1990)'
_diffrn_ambient_temperature 296(2)
_diffrn_measured_fraction_theta_full 1.000
_diffrn_measured_fraction_theta_max 1.000
_diffrn_measurement_device_type CAD4
_diffrn_radiation_monochromator graphite
_diffrn_radiation_source 'fine-focus sealed tube'
_diffrn_radiation_type MoK\a
_diffrn_radiation_wavelength 0.71073
_diffrn_reflns_av_R_equivalents 0.0000
_diffrn_reflns_av_sigmaI/netI 0.1333
_diffrn_reflns_limit_h_max 11
_diffrn_reflns_limit_h_min 0
_diffrn_reflns_limit_k_max 11
_diffrn_reflns_limit_k_min -10
_diffrn_reflns_limit_l_max 11
_diffrn_reflns_limit_l_min -10
_diffrn_reflns_number 2585
_diffrn_reflns_theta_full 24.97
_diffrn_reflns_theta_max 24.97
_diffrn_reflns_theta_min 2.47
_diffrn_standards_interval_time 7200
_diffrn_standards_number 3
_exptl_absorpt_coefficient_mu 1.170
_exptl_absorpt_correction_T_max 0.9226
_exptl_absorpt_correction_T_min 0.7997
_exptl_crystal_colour yellow
_exptl_crystal_density_diffrn 1.410
_exptl_crystal_density_method 'not measured'
_exptl_crystal_description needle
_exptl_crystal_F_000 307
_exptl_crystal_size_max 0.20
_exptl_crystal_size_mid 0.10
_exptl_crystal_size_min 0.07
_refine_diff_density_max 1.412
_refine_diff_density_min -0.551
_refine_diff_density_rms 0.128
_refine_ls_abs_structure_details 'Flack H D (1983), Acta Cryst. A39, 876-881'
_refine_ls_abs_structure_Flack 0.03(7)
_refine_ls_extinction_method none
_refine_ls_goodness_of_fit_ref 1.037
_refine_ls_hydrogen_treatment mixed
_refine_ls_matrix_type full
_refine_ls_number_parameters 291
_refine_ls_number_reflns 2585
_refine_ls_number_restraints 3
_refine_ls_restrained_S_all 1.036
_refine_ls_R_factor_all 0.1512
_refine_ls_R_factor_gt 0.0686
_refine_ls_shift/su_max 0.006
_refine_ls_shift/su_mean 0.000
_refine_ls_structure_factor_coef Fsqd
_refine_ls_weighting_details 'w=1/[\s^2^(Fo^2^)+(0.1201P)^2^+0.0000P] where P=(Fo^2^+2Fc^2^)/3'
_refine_ls_weighting_scheme calc
_refine_ls_wR_factor_gt 0.1677
_refine_ls_wR_factor_ref 0.2080
_reflns_number_gt 1484
_reflns_number_total 2585
_reflns_threshold_expression >2sigma(I)
_cod_data_source_file ic000379q_4.cif
_cod_data_source_block 1371pb38
_cod_depositor_comments
;
The following automatic conversions were performed:

'_refine_ls_weighting_scheme' value 'calc
w=1/[\s^2^(Fo^2^)+(0.1201P)^2^+0.0000P] where P=(Fo^2^+2Fc^2^)/3' was
changed to 'calc'. New tag '_refine_ls_weighting_details' was
created. The value of the new tag was set to
'w=1/[\s^2^(Fo^2^)+(0.1201P)^2^+0.0000P] where P=(Fo^2^+2Fc^2^)/3'.

Automatic conversion script
Id: cif_fix_values 3143 2015-03-26 13:38:13Z robertas 
;
_cod_original_cell_volume 690.47(17)
_cod_database_code 4321544

loop_
_symmetry_equiv_pos_as_xyz
'x, y, z'

loop_
_atom_site_label
_atom_site_type_symbol
_atom_site_fract_x
_atom_site_fract_y
_atom_site_fract_z
_atom_site_U_iso_or_equiv
_atom_site_adp_type
_atom_site_occupancy
_atom_site_calc_flag
_atom_site_refinement_flags
_atom_site_disorder_assembly
_atom_site_disorder_group
Fe1 Fe 0.7555(2) 0.2611(2) 0.7618(2) 0.0325(8) Uani 1 d . . .
C1C C 0.608(2) 0.426(2) 0.649(2) 0.035(4) Uiso 1 d . . .
N1C N 0.5336(17) 0.5291(16) 0.5621(17) 0.028(3) Uiso 1 d . . .
C2C C 0.587(2) 0.202(2) 0.975(2) 0.046(5) Uani 1 d . . .
N2C N 0.4878(19) 0.1630(19) 1.0977(18) 0.058(5) Uani 1 d . . .
C3C C 0.791(3) 0.415(3) 0.804(2) 0.058(5) Uani 1 d . . .
N3C N 0.818(3) 0.498(3) 0.844(3) 0.073(7) Uani 1 d . . .
C4C C 0.926(2) 0.314(2) 0.5512(18) 0.040(4) Uani 1 d . . .
N4C N 1.018(2) 0.351(2) 0.423(2) 0.062(5) Uani 1 d . . .
C5C C 0.719(2) 0.111(2) 0.712(2) 0.044(4) Uani 1 d . . .
N5C N 0.696(3) 0.015(3) 0.695(3) 0.073(6) Uani 1 d . . .
C6C C 0.917(3) 0.092(3) 0.865(2) 0.042(6) Uani 1 d . . .
N6C N 1.011(3) -0.004(2) 0.920(3) 0.080(6) Uani 1 d . . .
Co1 Co 0.4405(2) 0.7025(2) 0.40064(19) 0.0286(7) Uani 1 d . . .
N1 N 0.571(2) 0.598(3) 0.245(2) 0.086(7) Uani 1 d . . .
H1 H 0.5439 0.6614 0.1509 0.104 Uiso 1 d R . .
N2 N 0.623(2) 0.803(2) 0.297(2) 0.080(7) Uani 1 d . . .
H2 H 0.5820 0.9107 0.2490 0.096 Uiso 1 d R . .
N3 N 0.302(2) 0.825(2) 0.5471(19) 0.069(6) Uani 1 d . . .
H3 H 0.2750 0.7518 0.6527 0.082 Uiso 1 d R . .
N4 N 0.262(3) 0.602(2) 0.486(3) 0.099(8) Uani 1 d . . .
H4 H 0.2211 0.5988 0.5907 0.119 Uiso 1 d R . .
N5 N 0.322(2) 0.882(2) 0.252(2) 0.044(5) Uani 1 d . . .
H5A H 0.3505 0.9751 0.2130 0.053 Uiso 1 d R . .
H5B H 0.3367 0.8603 0.1673 0.053 Uiso 1 d R . .
C1 C 0.720(4) 0.586(4) 0.207(4) 0.100(8) Uiso 1 d . . .
H1A H 0.7822 0.5416 0.1208 0.120 Uiso 1 d R . .
H1B H 0.7555 0.5121 0.3018 0.120 Uiso 1 d R . .
C2 C 0.747(3) 0.736(3) 0.151(3) 0.061(5) Uiso 1 d . . .
H2A H 0.7234 0.8077 0.0482 0.074 Uiso 1 d R . .
H2B H 0.8583 0.7271 0.1332 0.074 Uiso 1 d R . .
C3 C 0.695(3) 0.806(3) 0.388(3) 0.095(8) Uiso 1 d . . .
H3A H 0.7684 0.8775 0.3123 0.114 Uiso 1 d R . .
H3B H 0.7574 0.6954 0.4277 0.114 Uiso 1 d R . .
C4 C 0.573(3) 0.854(3) 0.520(4) 0.076(7) Uani 1 d . . .
H4A H 0.5664 0.7563 0.6190 0.091 Uiso 1 d R . .
H4B H 0.6207 0.9174 0.5307 0.091 Uiso 1 d R . .
C5 C 0.404(4) 0.941(3) 0.532(4) 0.084(8) Uani 1 d . . .
H5C H 0.4014 1.0415 0.4361 0.101 Uiso 1 d R . .
H5D H 0.3525 0.9685 0.6294 0.101 Uiso 1 d R . .
C6 C 0.149(2) 0.921(2) 0.506(2) 0.067(6) Uani 1 d . . .
H6A H 0.1377 1.0353 0.4718 0.080 Uiso 1 d R . .
H6B H 0.0569 0.8892 0.6025 0.080 Uiso 1 d R . .
C7 C 0.150(2) 0.890(2) 0.368(2) 0.048(4) Uani 1 d . . .
C8 C 0.125(2) 0.724(3) 0.429(3) 0.076(7) Uani 1 d . . .
H8A H 0.1255 0.7090 0.3386 0.092 Uiso 1 d R . .
H8B H 0.0207 0.7139 0.5152 0.092 Uiso 1 d R . .
C9 C 0.272(4) 0.441(3) 0.522(4) 0.123(13) Uani 1 d . . .
H9A H 0.1644 0.4243 0.5602 0.148 Uiso 1 d R . .
H9B H 0.3237 0.3648 0.6052 0.148 Uiso 1 d R . .
C10 C 0.366(4) 0.424(4) 0.367(4) 0.083(9) Uani 1 d . . .
H10A H 0.3225 0.5144 0.2824 0.100 Uiso 1 d R . .
H10B H 0.3545 0.3263 0.3756 0.100 Uiso 1 d R . .
C11 C 0.540(4) 0.415(3) 0.316(3) 0.079(8) Uani 1 d . . .
H11A H 0.5994 0.3709 0.2300 0.095 Uiso 1 d R . .
H11B H 0.5799 0.3423 0.4083 0.095 Uiso 1 d R . .
C12 C 0.028(3) 1.024(3) 0.281(3) 0.088(8) Uani 1 d . . .
H12A H 0.0452 1.1280 0.2444 0.132 Uiso 1 d R . .
H12B H -0.0803 1.0188 0.3572 0.132 Uiso 1 d R . .
H12C H 0.0402 1.0067 0.1873 0.132 Uiso 1 d R . .
O1 O 1.081(2) 0.568(3) 0.831(2) 0.123(8) Uani 1 d . . .
H11 H 1.1410 0.4637 0.8003 0.185 Uiso 1 d R . .
H12 H 1.0678 0.5637 0.9155 0.185 Uiso 1 d R . .
O2 O 0.491(3) 0.804(3) -0.054(3) 0.154(11) Uani 1 d . . .
H21 H 0.3798 0.8990 -0.1156 0.231 Uiso 1 d R . .
H22 H 0.5901 0.7477 -0.1301 0.231 Uiso 1 d R . .
O3 O 1.192(2) 0.421(2) 0.0936(19) 0.090(6) Uani 1 d . . .
O4 O 1.274(3) -0.275(3) 0.905(3) 0.136(8) Uani 1 d . . .

loop_
_atom_site_aniso_label
_atom_site_aniso_U_11
_atom_site_aniso_U_22
_atom_site_aniso_U_33
_atom_site_aniso_U_23
_atom_site_aniso_U_13
_atom_site_aniso_U_12
Fe1 0.0317(18) 0.0308(18) 0.0296(15) -0.0038(14) -0.0106(13) -0.0115(13)
C2C 0.030(10) 0.049(12) 0.054(12) -0.027(10) -0.016(9) 0.007(9)
N2C 0.046(10) 0.059(10) 0.030(8) -0.010(8) 0.009(8) -0.010(8)
C3C 0.056(14) 0.064(14) 0.043(11) -0.003(10) -0.027(10) -0.013(11)
N3C 0.081(17) 0.083(16) 0.089(16) -0.026(12) -0.054(13) -0.029(13)
C4C 0.045(11) 0.041(10) 0.020(9) 0.005(7) -0.010(8) -0.022(9)
N4C 0.063(12) 0.064(11) 0.049(10) -0.019(9) -0.006(9) -0.024(9)
C5C 0.044(11) 0.048(11) 0.050(11) -0.012(9) -0.026(9) -0.016(9)
N5C 0.070(15) 0.055(13) 0.111(18) -0.034(12) -0.038(13) -0.019(11)
C6C 0.040(14) 0.050(13) 0.026(10) 0.000(9) -0.010(10) -0.021(10)
N6C 0.068(14) 0.075(14) 0.079(14) -0.012(12) -0.044(12) 0.001(11)
Co1 0.0334(16) 0.0264(16) 0.0270(13) -0.0048(12) -0.0143(11) -0.0094(12)
N1 0.063(13) 0.110(18) 0.064(12) -0.049(12) -0.036(10) 0.037(12)
N2 0.107(17) 0.066(13) 0.070(12) 0.030(10) -0.059(12) -0.059(12)
N3 0.076(13) 0.077(13) 0.045(9) -0.038(9) -0.038(9) 0.029(10)
N4 0.092(16) 0.058(12) 0.17(2) 0.015(13) -0.097(17) -0.042(11)
N5 0.046(11) 0.036(9) 0.031(9) -0.004(8) -0.006(8) -0.011(8)
C4 0.075(16) 0.069(16) 0.13(2) -0.043(15) -0.064(16) -0.012(13)
C5 0.11(2) 0.075(18) 0.082(17) -0.027(14) -0.031(17) -0.035(17)
C6 0.041(11) 0.058(13) 0.054(11) -0.021(10) -0.005(9) 0.017(10)
C7 0.045(12) 0.051(11) 0.044(10) -0.003(9) -0.031(9) -0.009(9)
C8 0.048(12) 0.069(14) 0.13(2) -0.023(14) -0.055(13) -0.015(11)
C9 0.18(3) 0.072(19) 0.17(3) -0.012(19) -0.11(3) -0.06(2)
C10 0.11(3) 0.08(2) 0.080(18) -0.051(17) -0.031(18) -0.018(18)
C11 0.14(2) 0.046(13) 0.066(14) -0.046(12) -0.026(15) -0.005(14)
C12 0.078(17) 0.078(17) 0.098(18) 0.006(14) -0.072(15) -0.008(13)
O1 0.122(16) 0.17(2) 0.071(11) 0.002(12) -0.026(11) -0.101(16)
O2 0.27(3) 0.126(17) 0.134(16) 0.058(13) -0.155(19) -0.139(19)
O3 0.073(11) 0.120(15) 0.049(8) -0.029(9) -0.005(8) -0.019(10)
O4 0.100(15) 0.096(14) 0.18(2) -0.017(14) -0.058(15) -0.028(12)

loop_
_atom_type_symbol
_atom_type_description
_atom_type_scat_dispersion_real
_atom_type_scat_dispersion_imag
_atom_type_scat_source
C C 0.0033 0.0016 'International Tables Vol C Tables 4.2.6.8 and 6.1.1.4'
H H 0.0000 0.0000 'International Tables Vol C Tables 4.2.6.8 and 6.1.1.4'
N N 0.0061 0.0033 'International Tables Vol C Tables 4.2.6.8 and 6.1.1.4'
O O 0.0106 0.0060 'International Tables Vol C Tables 4.2.6.8 and 6.1.1.4'
Fe Fe 0.3463 0.8444 'International Tables Vol C Tables 4.2.6.8 and 6.1.1.4'
Co Co 0.3494 0.9721 'International Tables Vol C Tables 4.2.6.8 and 6.1.1.4'

loop_
_geom_angle_atom_site_label_1
_geom_angle_atom_site_label_2
_geom_angle_atom_site_label_3
_geom_angle
_geom_angle_site_symmetry_1
_geom_angle_site_symmetry_3
_geom_angle_publ_flag
C1C Fe1 C3C 91.4(8) . . ?
C1C Fe1 C4C 86.9(8) . . ?
C3C Fe1 C4C 88.7(8) . . ?
C1C Fe1 C2C 94.2(8) . . ?
C3C Fe1 C2C 92.3(8) . . ?
C4C Fe1 C2C 178.5(8) . . ?
C1C Fe1 C5C 87.0(7) . . ?
C3C Fe1 C5C 178.0(8) . . ?
C4C Fe1 C5C 90.0(8) . . ?
C2C Fe1 C5C 89.0(8) . . ?
C1C Fe1 C6C 176.7(9) . . ?
C3C Fe1 C6C 89.3(9) . . ?
C4C Fe1 C6C 89.9(8) . . ?
C2C Fe1 C6C 89.0(8) . . ?
C5C Fe1 C6C 92.2(8) . . ?
N1C C1C Fe1 171.4(18) . . ?
C1C N1C Co1 172.3(16) . . ?
N2C C2C Fe1 176.9(18) . . ?
N3C C3C Fe1 173.1(18) . . ?
N4C C4C Fe1 175.6(17) . . ?
N5C C5C Fe1 174.6(18) . . ?
N6C C6C Fe1 178(2) . . ?
N1C Co1 N1 91.3(7) . . ?
N1C Co1 N4 91.0(7) . . ?
N1 Co1 N4 92.9(11) . . ?
N1C Co1 N2 91.7(7) . . ?
N1 Co1 N2 83.0(10) . . ?
N4 Co1 N2 175.1(11) . . ?
N1C Co1 N5 173.9(7) . . ?
N1 Co1 N5 93.2(8) . . ?
N4 Co1 N5 84.8(8) . . ?
N2 Co1 N5 92.9(7) . . ?
N1C Co1 N3 93.0(6) . . ?
N1 Co1 N3 175.6(8) . . ?
N4 Co1 N3 87.8(10) . . ?
N2 Co1 N3 96.1(9) . . ?
N5 Co1 N3 82.5(7) . . ?
C1 N1 C11 109(2) . . ?
C1 N1 Co1 111(2) . . ?
C11 N1 Co1 112.2(13) . . ?
C3 N2 C2 115.1(19) . . ?
C3 N2 Co1 122.2(16) . . ?
C2 N2 Co1 105.0(13) . . ?
C6 N3 C5 112.7(17) . . ?
C6 N3 Co1 108.8(12) . . ?
C5 N3 Co1 110.7(14) . . ?
C9 N4 C8 115.7(19) . . ?
C9 N4 Co1 128(2) . . ?
C8 N4 Co1 109.9(13) . . ?
C7 N5 Co1 100.7(11) . . ?
N1 C1 C2 110(3) . . ?
C1 C2 N2 104.4(18) . . ?
N2 C3 C4 109(2) . . ?
C3 C4 C5 127(2) . . ?
C4 C5 N3 110.3(19) . . ?
N3 C6 C7 110.1(14) . . ?
C8 C7 N5 104.5(16) . . ?
C8 C7 C6 111.8(18) . . ?
N5 C7 C6 104.5(15) . . ?
C8 C7 C12 111.8(16) . . ?
N5 C7 C12 111.6(16) . . ?
C6 C7 C12 112.3(17) . . ?
N4 C8 C7 108.3(15) . . ?
N4 C9 C10 103(3) . . ?
C9 C10 C11 115(3) . . ?
C10 C11 N1 110(2) . . ?

loop_
_geom_bond_atom_site_label_1
_geom_bond_atom_site_label_2
_geom_bond_distance
_geom_bond_site_symmetry_2
_geom_bond_publ_flag
Fe1 C1C 1.904(18) . ?
Fe1 C3C 1.93(2) . ?
Fe1 C4C 1.933(16) . ?
Fe1 C2C 1.944(19) . ?
Fe1 C5C 1.953(19) . ?
Fe1 C6C 1.95(2) . ?
C1C N1C 1.175(17) . ?
N1C Co1 1.897(14) . ?
C2C N2C 1.14(2) . ?
C3C N3C 1.20(3) . ?
C4C N4C 1.14(2) . ?
C5C N5C 1.14(2) . ?
C6C N6C 1.12(3) . ?
Co1 N1 1.922(17) . ?
Co1 N4 1.949(16) . ?
Co1 N2 1.951(16) . ?
Co1 N5 1.968(19) . ?
Co1 N3 1.980(15) . ?
N1 C1 1.26(3) . ?
N1 C11 1.67(3) . ?
N2 C3 1.37(3) . ?
N2 C2 1.62(3) . ?
N3 C6 1.49(2) . ?
N3 C5 1.70(3) . ?
N4 C9 1.40(3) . ?
N4 C8 1.48(3) . ?
N5 C7 1.50(2) . ?
C1 C2 1.38(3) . ?
C3 C4 1.43(3) . ?
C4 C5 1.46(4) . ?
C6 C7 1.53(3) . ?
C7 C8 1.50(3) . ?
C7 C12 1.54(2) . ?
C9 C10 1.42(4) . ?
C10 C11 1.47(4) . ?
